data_1518925
loop_
_publ_author_name
'Louis R. Pignotti'
'Rudy L. Luck'
'Nihal Deligonul'
'John D. Protasiewicz'
'Kevin E. Johnson'
'Lillian P. Nguyen'
'Eugenijus Urnezius'

_publ_section_title
;
 Bimetallic nickel complexes supported by
 2,5-bis(phosphine)-1,4-hydroquinonate ligands. Structural,
 electrochemical and theoretical investigations
;
_journal_name_full 'Inorganica Chimica Acta'
_journal_page_first 275
_journal_page_last 285
_journal_volume 424
_journal_year 2015
_chemical_compound_source 'synthesis as described'
_chemical_formula_moiety 'C28 H38 F2 Ni2 O2 P2'
_chemical_formula_sum 'C28 H38 F2 Ni2 O2 P2'
_chemical_formula_weight 623.90
_space_group_IT_number 14
_symmetry_cell_setting monoclinic
_symmetry_Int_Tables_number 14
_symmetry_space_group_name_Hall '-P 2ybc'
_symmetry_space_group_name_H-M 'P 1 21/c 1'
_atom_sites_solution_hydrogens geom
_atom_sites_solution_primary direct
_atom_sites_solution_secondary difmap
_cell_angle_alpha 90
_cell_angle_beta 109.04(2)
_cell_angle_gamma 90
_cell_formula_units_Z 2
_cell_length_a 7.224(1)
_cell_length_b 15.740(5)
_cell_length_c 13.056(5)
_cell_measurement_reflns_used 25
_cell_measurement_temperature 295(2)
_cell_measurement_theta_max 15
_cell_measurement_theta_min 10
_cell_measurement_wavelength 0.71073
_cell_volume 1403.3(7)
_computing_cell_refinement 'CAD4 Express (Enraf Nonius, 1994)'
_computing_data_collection 'CAD4 Express (Enraf Nonius, 1994)'
_computing_data_reduction 'XCAD4 (Harms & Wocadlo, 1995)'
_computing_molecular_graphics 'Ortep-3 for Windows (Farrugia, 1997)'
_computing_publication_material 'WinGX publication routines (Farrugia, 1999)'
_computing_structure_refinement 'SHELXL-97 (Sheldrick, 2008)'
_computing_structure_solution 'SIR97 (Altomare et al., 1999)'
_diffrn_ambient_temperature 295(2)
_diffrn_detector 'scintillation LiI'
_diffrn_detector_dtime 1.195
_diffrn_measured_fraction_theta_full 0.999
_diffrn_measured_fraction_theta_max 0.999
_diffrn_measurement_device '\k-geometry diffractometer'
_diffrn_measurement_device_type 'Enraf Nonius TurboCAD4'
_diffrn_measurement_method 'non-profiled \w/2\t scans'
_diffrn_orient_matrix_type
;
  x-axis points to radiation source
  the matrix is specified in reciprocal space
;
_diffrn_orient_matrix_UB_11 -0.019121
_diffrn_orient_matrix_UB_12 0.034833
_diffrn_orient_matrix_UB_13 -0.067521
_diffrn_orient_matrix_UB_21 -0.077431
_diffrn_orient_matrix_UB_22 -0.046811
_diffrn_orient_matrix_UB_23 -0.041947
_diffrn_orient_matrix_UB_31 -0.117844
_diffrn_orient_matrix_UB_32 0.025102
_diffrn_orient_matrix_UB_33 0.015685
_diffrn_radiation_monochromator graphite
_diffrn_radiation_probe x-ray
_diffrn_radiation_type MoK\a
_diffrn_radiation_wavelength 0.71073
_diffrn_reflns_av_R_equivalents 0.0172
_diffrn_reflns_av_unetI/netI 0.0239
_diffrn_reflns_limit_h_max 8
_diffrn_reflns_limit_h_min 0
_diffrn_reflns_limit_k_max 1
_diffrn_reflns_limit_k_min -18
_diffrn_reflns_limit_l_max 14
_diffrn_reflns_limit_l_min -15
_diffrn_reflns_number 2977
_diffrn_reflns_theta_full 24.99
_diffrn_reflns_theta_max 24.99
_diffrn_reflns_theta_min 2.1
_diffrn_source 'Enraf Nonius FR590'
_diffrn_standards_decay_% 2
_diffrn_standards_interval_time 166
_diffrn_standards_number 3
_exptl_absorpt_coefficient_mu 1.493
_exptl_absorpt_correction_T_max 0.996
_exptl_absorpt_correction_T_min 0.8389
_exptl_absorpt_correction_type psi-scan
_exptl_absorpt_process_details
;
North A.C.T., Phillips D.C. & Mathews F.S. (1968) Acta. Cryst. A24, 351
        Number of psi-scan sets used was   9
        Theta correction was applied.
        Averaged transmission function was used.
        No Fourier smoothing was applied.
;
_exptl_crystal_colour colourless
_exptl_crystal_density_diffrn 1.477
_exptl_crystal_density_method 'not measured'
_exptl_crystal_description prism
_exptl_crystal_F_000 652
_exptl_crystal_size_max 0.45
_exptl_crystal_size_mid 0.26
_exptl_crystal_size_min 0.10
_refine_diff_density_max 0.279
_refine_diff_density_min -0.32
_refine_diff_density_rms 0.053
_refine_ls_extinction_method none
_refine_ls_goodness_of_fit_ref 1.06
_refine_ls_hydrogen_treatment constr
_refine_ls_matrix_type full
_refine_ls_number_parameters 163
_refine_ls_number_reflns 2470
_refine_ls_number_restraints 0
_refine_ls_restrained_S_all 1.06
_refine_ls_R_factor_all 0.0387
_refine_ls_R_factor_gt 0.0266
_refine_ls_shift/su_max 0.001
_refine_ls_shift/su_mean 0
_refine_ls_structure_factor_coef Fsqd
_refine_ls_weighting_details 'calc w=1/[\s^2^(Fo^2^)+(0.0352P)^2^+0.5982P] where P=(Fo^2^+2Fc^2^)/3'
_refine_ls_weighting_scheme calc
_refine_ls_wR_factor_gt 0.0658
_refine_ls_wR_factor_ref 0.0702
_reflns_number_gt 2102
_reflns_number_total 2470
_reflns_threshold_expression >2\s(I)
_cod_data_source_file ICA-2015-424-274-285-2.cif
_cod_data_source_block 2
_cod_original_sg_symbol_H-M 'P 21/c'
_cod_database_code 1518925

loop_
_symmetry_equiv_pos_as_xyz
'x, y, z'
'-x, y+1/2, -z+1/2'
'-x, -y, -z'
'x, -y-1/2, z-1/2'

loop_
_atom_site_label
_atom_site_type_symbol
_atom_site_fract_x
_atom_site_fract_y
_atom_site_fract_z
_atom_site_U_iso_or_equiv
_atom_site_adp_type
_atom_site_occupancy
_atom_site_symmetry_multiplicity
_atom_site_calc_flag
_atom_site_refinement_flags
_atom_site_disorder_assembly
_atom_site_disorder_group
Ni1 Ni 0.11572(4) 0.771653(17) 0.64027(2) 0.03220(11) Uani 1 1 d . . .
C1 C 0.1318(3) 0.95498(13) 0.58426(16) 0.0268(4) Uani 1 1 d . . .
C3 C -0.0198(3) 0.90993(13) 0.50796(17) 0.0279(5) Uani 1 1 d . . .
C2 C 0.1463(3) 1.04246(13) 0.57600(17) 0.0281(5) Uani 1 1 d . . .
O1 O -0.0442(2) 0.82685(9) 0.51555(12) 0.0357(4) Uani 1 1 d . . .
F1 F 0.29217(19) 1.08480(8) 0.65202(10) 0.0402(3) Uani 1 1 d . . .
P1 P 0.29048(8) 0.88378(4) 0.68345(4) 0.02794(14) Uani 1 1 d . . .
C4 C 0.4850(4) 0.8384(2) 0.5423(2) 0.0548(7) Uani 1 1 d . . .
H4A H 0.4185 0.785 0.5372 0.082 Uiso 1 1 calc R . .
H4B H 0.6072 0.8299 0.5294 0.082 Uiso 1 1 calc R . .
H4C H 0.405 0.877 0.4892 0.082 Uiso 1 1 calc R . .
C5 C 0.5239(3) 0.87557(16) 0.65513(19) 0.0389(6) Uani 1 1 d . . .
H5 H 0.6063 0.8349 0.707 0.047 Uiso 1 1 calc R . .
C6 C 0.6387(4) 0.9575(2) 0.6671(3) 0.0641(9) Uani 1 1 d . . .
H6A H 0.6677 0.9787 0.7396 0.096 Uiso 1 1 calc R . .
H6B H 0.5626 0.9987 0.6166 0.096 Uiso 1 1 calc R . .
H6C H 0.7588 0.947 0.6526 0.096 Uiso 1 1 calc R . .
C7 C 0.1636(4) 0.9455(2) 0.8468(2) 0.0591(8) Uani 1 1 d . . .
H7A H 0.0744 0.9813 0.7938 0.089 Uiso 1 1 calc R . .
H7B H 0.1956 0.9715 0.917 0.089 Uiso 1 1 calc R . .
H7C H 0.1035 0.8913 0.848 0.089 Uiso 1 1 calc R . .
C8 C 0.3484(4) 0.93348(16) 0.81803(18) 0.0391(6) Uani 1 1 d . . .
H8 H 0.4045 0.9897 0.8147 0.047 Uiso 1 1 calc R . .
C9 C 0.5000(5) 0.8815(2) 0.9041(2) 0.0708(10) Uani 1 1 d . . .
H9A H 0.6173 0.8768 0.8852 0.106 Uiso 1 1 calc R . .
H9B H 0.4486 0.8258 0.9083 0.106 Uiso 1 1 calc R . .
H9C H 0.5293 0.9092 0.9731 0.106 Uiso 1 1 calc R . .
C10 C 0.2333(5) 0.64652(16) 0.6469(2) 0.0561(7) Uani 1 1 d . . .
H10 H 0.3289 0.6283 0.6184 0.067 Uiso 1 1 calc R . .
C11 C 0.2650(4) 0.68143(17) 0.7502(2) 0.0529(7) Uani 1 1 d . . .
H11 H 0.386 0.6955 0.7999 0.064 Uiso 1 1 calc R . .
C12 C 0.0801(5) 0.69154(17) 0.7655(2) 0.0570(8) Uani 1 1 d . . .
H12 H 0.0588 0.7091 0.8287 0.068 Uiso 1 1 calc R . .
C13 C -0.0607(5) 0.67062(18) 0.6697(3) 0.0596(8) Uani 1 1 d . . .
H13 H -0.1953 0.6732 0.6557 0.072 Uiso 1 1 calc R . .
C14 C 0.0339(5) 0.64435(17) 0.5956(2) 0.0581(8) Uani 1 1 d . . .
H14 H -0.0284 0.6283 0.5241 0.07 Uiso 1 1 calc R . .

loop_
_atom_site_aniso_label
_atom_site_aniso_U_11
_atom_site_aniso_U_22
_atom_site_aniso_U_33
_atom_site_aniso_U_23
_atom_site_aniso_U_13
_atom_site_aniso_U_12
Ni1 0.03480(18) 0.02513(16) 0.03341(18) 0.00741(12) 0.00667(12) 0.00056(12)
C1 0.0239(10) 0.0282(11) 0.0260(11) 0.0050(9) 0.0050(8) 0.0017(9)
C3 0.0272(11) 0.0260(10) 0.0299(11) 0.0037(9) 0.0088(9) 0.0015(9)
C2 0.0237(10) 0.0287(11) 0.0273(11) -0.0001(9) 0.0019(9) -0.0037(9)
O1 0.0362(8) 0.0230(8) 0.0390(9) 0.0054(7) 0.0001(7) -0.0038(7)
F1 0.0368(7) 0.0320(7) 0.0379(7) 0.0012(6) -0.0067(6) -0.0062(6)
P1 0.0272(3) 0.0269(3) 0.0262(3) 0.0042(2) 0.0040(2) 0.0024(2)
C4 0.0540(16) 0.0614(18) 0.0560(16) -0.0127(14) 0.0274(14) -0.0069(14)
C5 0.0280(12) 0.0446(14) 0.0417(13) 0.0029(11) 0.0079(10) 0.0048(10)
C6 0.0450(16) 0.068(2) 0.084(2) -0.0187(17) 0.0281(16) -0.0169(15)
C7 0.0697(19) 0.0623(19) 0.0500(17) -0.0122(14) 0.0258(15) 0.0047(15)
C8 0.0467(14) 0.0368(13) 0.0289(12) -0.0001(10) 0.0059(10) -0.0008(11)
C9 0.083(2) 0.080(2) 0.0328(15) 0.0042(15) -0.0040(15) 0.0224(19)
C10 0.076(2) 0.0316(14) 0.0638(19) 0.0117(13) 0.0262(16) 0.0137(14)
C11 0.0636(18) 0.0362(14) 0.0500(16) 0.0171(12) 0.0062(14) 0.0043(13)
C12 0.088(2) 0.0401(15) 0.0492(16) 0.0160(13) 0.0304(16) -0.0001(15)
C13 0.0603(18) 0.0409(15) 0.078(2) 0.0177(15) 0.0225(17) -0.0116(14)
C14 0.082(2) 0.0325(14) 0.0508(16) 0.0055(12) 0.0095(16) -0.0107(14)

loop_
_atom_type_symbol
_atom_type_description
_atom_type_scat_dispersion_real
_atom_type_scat_dispersion_imag
_atom_type_scat_source
C C 0.0033 0.0016 'International Tables Vol C Tables 4.2.6.8 and 6.1.1.4'
H H 0 0 'International Tables Vol C Tables 4.2.6.8 and 6.1.1.4'
O O 0.0106 0.006 'International Tables Vol C Tables 4.2.6.8 and 6.1.1.4'
F F 0.0171 0.0103 'International Tables Vol C Tables 4.2.6.8 and 6.1.1.4'
P P 0.1023 0.0942 'International Tables Vol C Tables 4.2.6.8 and 6.1.1.4'
Ni Ni 0.3393 1.1124 'International Tables Vol C Tables 4.2.6.8 and 6.1.1.4'

loop_
_geom_angle_atom_site_label_1
_geom_angle_atom_site_label_2
_geom_angle_atom_site_label_3
_geom_angle
_geom_angle_site_symmetry_1
_geom_angle_site_symmetry_3
O1 Ni1 C11 163.85(9) . .
O1 Ni1 C14 99.33(10) . .
C11 Ni1 C14 64.79(12) . .
O1 Ni1 C10 125.93(10) . .
C11 Ni1 C10 39.09(11) . .
C14 Ni1 C10 37.76(12) . .
O1 Ni1 P1 89.43(5) . .
C11 Ni1 P1 104.84(9) . .
C14 Ni1 P1 160.54(10) . .
C10 Ni1 P1 123.95(9) . .
O1 Ni1 C12 137.84(10) . .
C11 Ni1 C12 39.52(12) . .
C14 Ni1 C12 63.98(12) . .
C10 Ni1 C12 64.67(12) . .
P1 Ni1 C12 119.48(9) . .
O1 Ni1 C13 105.36(10) . .
C11 Ni1 C13 64.60(12) . .
C14 Ni1 C13 38.76(12) . .
C10 Ni1 C13 64.00(12) . .
P1 Ni1 C13 153.90(10) . .
C12 Ni1 C13 37.20(11) . .
C2 C1 C3 120.39(19) . .
C2 C1 P1 128.55(16) . .
C3 C1 P1 111.05(15) . .
O1 C3 C2 121.26(19) . 3_576
O1 C3 C1 122.33(19) . .
C2 C3 C1 116.40(19) 3_576 .
F1 C2 C1 119.26(18) . .
F1 C2 C3 117.55(18) . 3_576
C1 C2 C3 123.18(19) . 3_576
C3 O1 Ni1 117.53(13) . .
C1 P1 C8 108.25(11) . .
C1 P1 C5 107.87(11) . .
C8 P1 C5 106.43(11) . .
C1 P1 Ni1 98.09(7) . .
C8 P1 Ni1 122.23(9) . .
C5 P1 Ni1 112.91(8) . .
C5 C4 H4A 109.5 . .
C5 C4 H4B 109.5 . .
H4A C4 H4B 109.5 . .
C5 C4 H4C 109.5 . .
H4A C4 H4C 109.5 . .
H4B C4 H4C 109.5 . .
C6 C5 C4 110.4(2) . .
C6 C5 P1 115.20(19) . .
C4 C5 P1 109.19(17) . .
C6 C5 H5 107.2 . .
C4 C5 H5 107.2 . .
P1 C5 H5 107.2 . .
C5 C6 H6A 109.5 . .
C5 C6 H6B 109.5 . .
H6A C6 H6B 109.5 . .
C5 C6 H6C 109.5 . .
H6A C6 H6C 109.5 . .
H6B C6 H6C 109.5 . .
C8 C7 H7A 109.5 . .
C8 C7 H7B 109.5 . .
H7A C7 H7B 109.5 . .
C8 C7 H7C 109.5 . .
H7A C7 H7C 109.5 . .
H7B C7 H7C 109.5 . .
C7 C8 C9 111.3(2) . .
C7 C8 P1 110.24(17) . .
C9 C8 P1 111.10(19) . .
C7 C8 H8 108 . .
C9 C8 H8 108 . .
P1 C8 H8 108 . .
C8 C9 H9A 109.5 . .
C8 C9 H9B 109.5 . .
H9A C9 H9B 109.5 . .
C8 C9 H9C 109.5 . .
H9A C9 H9C 109.5 . .
H9B C9 H9C 109.5 . .
C14 C10 C11 107.1(3) . .
C14 C10 Ni1 70.37(16) . .
C11 C10 Ni1 67.42(15) . .
C14 C10 H10 126.5 . .
C11 C10 H10 126.5 . .
Ni1 C10 H10 127.3 . .
C10 C11 C12 108.2(3) . .
C10 C11 Ni1 73.50(15) . .
C12 C11 Ni1 73.61(16) . .
C10 C11 H11 125.9 . .
C12 C11 H11 125.9 . .
Ni1 C11 H11 118.9 . .
C13 C12 C11 107.2(3) . .
C13 C12 Ni1 71.56(16) . .
C11 C12 Ni1 66.87(15) . .
C13 C12 H12 126.4 . .
C11 C12 H12 126.4 . .
Ni1 C12 H12 126.7 . .
C12 C13 C14 108.3(3) . .
C12 C13 Ni1 71.24(16) . .
C14 C13 Ni1 69.36(16) . .
C12 C13 H13 125.9 . .
C14 C13 H13 125.9 . .
Ni1 C13 H13 125.1 . .
C10 C14 C13 108.8(3) . .
C10 C14 Ni1 71.87(16) . .
C13 C14 Ni1 71.88(16) . .
C10 C14 H14 125.6 . .
C13 C14 H14 125.6 . .
Ni1 C14 H14 122.3 . .

loop_
_geom_bond_atom_site_label_1
_geom_bond_atom_site_label_2
_geom_bond_distance
_geom_bond_site_symmetry_2
Ni1 O1 1.8744(16) .
Ni1 C11 2.056(3) .
Ni1 C14 2.116(3) .
Ni1 C10 2.135(3) .
Ni1 P1 2.1359(8) .
Ni1 C12 2.145(3) .
Ni1 C13 2.149(3) .
C1 C2 1.388(3) .
C1 C3 1.408(3) .
C1 P1 1.811(2) .
C3 O1 1.328(3) .
C3 C2 1.395(3) 3_576
C2 F1 1.363(2) .
C2 C3 1.395(3) 3_576
P1 C8 1.842(2) .
P1 C5 1.845(2) .
C4 C5 1.523(4) .
C4 H4A 0.96 .
C4 H4B 0.96 .
C4 H4C 0.96 .
C5 C6 1.514(4) .
C5 H5 0.98 .
C6 H6A 0.96 .
C6 H6B 0.96 .
C6 H6C 0.96 .
C7 C8 1.512(4) .
C7 H7A 0.96 .
C7 H7B 0.96 .
C7 H7C 0.96 .
C8 C9 1.526(4) .
C8 H8 0.98 .
C9 H9A 0.96 .
C9 H9B 0.96 .
C9 H9C 0.96 .
C10 C14 1.376(4) .
C10 C11 1.404(4) .
C10 H10 0.93 .
C11 C12 1.423(4) .
C11 H11 0.93 .
C12 C13 1.370(4) .
C12 H12 0.93 .
C13 C14 1.416(4) .
C13 H13 0.93 .
C14 H14 0.93 .
